data_8104386
loop_
_publ_author_name
'Somer, M.'
'Peters, K.'
'Thiery, D.'
'von Schnering, H.G.'

_publ_section_title
;
 Crystal structure of potassium di-mue-phosphidobis(phosphidogallate)
;
_journal_name_full 'Zeitschrift fuer Kristallographie (149,1979-)'
_journal_page_first 314
_journal_page_last 315
_journal_volume 195
_journal_year 1991
_chemical_formula_sum 'Ga2 K0.94 P4 Rb5.06'
_chemical_name_systematic 'Rb4 (Rb1.06 K0.94) (P2 (Ga P)2)'
_space_group_IT_number 61
_symmetry_space_group_name_Hall '-P 2ac 2ab'
_symmetry_space_group_name_H-M 'P b c a'
_cell_angle_alpha 90
_cell_angle_beta 90
_cell_angle_gamma 90
_cell_formula_units_Z 8
_cell_length_a 14.5453
_cell_length_b 24.4976
_cell_length_c 9.1051
_cell_volume 3244.374
_citation_journal_id_ASTM ZEKRDZ
_cod_data_source_file Somer_ZEKRDZ_1991_1444.cif
_cod_data_source_block Ga2K0.94P4Rb5.06
_cod_database_code 8104386

loop_
_symmetry_equiv_pos_as_xyz
x,y,z
-x+1/2,-y,z+1/2
x+1/2,-y+1/2,-z
-x,y+1/2,-z+1/2
-x,-y,-z
x-1/2,y,-z-1/2
-x-1/2,y-1/2,z
x,-y-1/2,z-1/2

loop_
_atom_site_label
_atom_site_type_symbol
_atom_site_fract_x
_atom_site_fract_y
_atom_site_fract_z
_atom_site_occupancy
_atom_site_U_iso_or_equiv
Rb3 Rb+1 0.54309 0.29562 -0.09731 1 0.0
Ga2 Ga+3 0.87709 0.40094 0.04776 1 0.0
Rb6 Rb+1 0.85576 0.4168 0.46222 1 0.0
Rb4 Rb+1 0.59211 0.47076 0.35821 1 0.0
K2 K+1 0.68573 0.42794 -0.22428 0.3756 0.0
P1 P-3 0.95717 0.33399 0.1855 1 0.0
Rb1 Rb+1 0.68806 0.3281 0.21618 0.4325 0.0
P3 P-3 0.45943 0.39719 0.67655 1 0.0
Rb5 Rb+1 0.83518 0.27449 -0.14103 1 0.0
P4 P-3 0.76004 0.45409 0.11419 1 0.0
K1 K+1 0.68806 0.3281 0.21618 0.5675 0.0
P2 P-3 0.68691 0.19625 0.0792 1 0.0
Rb2 Rb+1 0.68573 0.42794 -0.22428 0.6244 0.0
Ga1 Ga+3 0.54924 0.34068 0.52926 1 0.0
